data_4123556
loop_
_publ_author_name
'Yao, Shu A.'
'Martin-Diaconescu, Vlad'
'Infante, Ivan'
'Lancaster, Kyle M.'
'G\"otz, Andreas W'
'DeBeer, Serena'
'Berry, John F.'

_publ_section_title
;
 Electronic Structure of Ni2E2 Complexes (E = S, Se, Te) and a Global
 Analysis of M2E2 Compounds: A Case for Quantized E2(n-) Oxidation Levels
 with n = 2, 3, or 4.
;
_journal_issue 15
_journal_name_full 'Journal of the American Chemical Society'
_journal_page_first 4993
_journal_page_last 5011
_journal_paper_doi 10.1021/ja511607j
_journal_volume 137
_journal_year 2015
_chemical_formula_moiety 'C34 H58 Ni2 S2'
_chemical_formula_sum 'C34 H58 Ni2 S2'
_chemical_formula_weight 648.34
_space_group_IT_number 15
_symmetry_cell_setting monoclinic
_symmetry_Int_Tables_number 15
_symmetry_space_group_name_Hall '-C 2yc'
_symmetry_space_group_name_H-M 'C 1 2/c 1'
_atom_sites_solution_hydrogens geom
_atom_sites_solution_primary direct
_atom_sites_solution_secondary difmap
_cell_angle_alpha 90.00
_cell_angle_beta 116.229(2)
_cell_angle_gamma 90.00
_cell_formula_units_Z 4
_cell_length_a 18.6531(6)
_cell_length_b 17.7478(6)
_cell_length_c 11.4205(4)
_cell_measurement_reflns_used 5632
_cell_measurement_temperature 100(2)
_cell_measurement_theta_max 27.4058
_cell_measurement_theta_min 3.3467
_cell_volume 3391.5(2)
_computing_cell_refinement 'SAINT (Bruker-AXS, 2007)'
_computing_data_collection 'SMART (Bruker-AXS, 2000)'
_computing_data_reduction 'SAINT (Bruker-AXS, 2007)'
_computing_molecular_graphics 'SHELXTL Ver. 6.10'
_computing_publication_material 'SHELXTL Ver. 6.10'
_computing_structure_refinement 'SHELXTL Ver. 6.10'
_computing_structure_solution 'SHELXTL Ver. 6.10 (Sheldrick, 2008)'
_diffrn_ambient_temperature 100(2)
_diffrn_measured_fraction_theta_full 0.997
_diffrn_measured_fraction_theta_max 0.994
_diffrn_measurement_device_type 'Bruker CCD-1000 area detector'
_diffrn_measurement_method '0.30\% \w scans'
_diffrn_radiation_monochromator graphite
_diffrn_radiation_source 'fine-focus sealed tube'
_diffrn_radiation_type Mo-K\a
_diffrn_radiation_wavelength 0.71073
_diffrn_reflns_av_R_equivalents 0.0604
_diffrn_reflns_av_sigmaI/netI 0.0349
_diffrn_reflns_limit_h_max 24
_diffrn_reflns_limit_h_min -24
_diffrn_reflns_limit_k_max 23
_diffrn_reflns_limit_k_min -22
_diffrn_reflns_limit_l_max 14
_diffrn_reflns_limit_l_min -14
_diffrn_reflns_number 28090
_diffrn_reflns_theta_full 25.00
_diffrn_reflns_theta_max 27.49
_diffrn_reflns_theta_min 3.35
_exptl_absorpt_coefficient_mu 1.254
_exptl_absorpt_correction_T_max 0.7876
_exptl_absorpt_correction_T_min 0.6339
_exptl_absorpt_correction_type analytical
_exptl_absorpt_process_details
;

SADABS  (Bruker-AXS, 2003)

;
_exptl_crystal_colour green
_exptl_crystal_density_diffrn 1.270
_exptl_crystal_density_method 'not measured'
_exptl_crystal_description block
_exptl_crystal_F_000 1400
_exptl_crystal_size_max 0.40
_exptl_crystal_size_mid 0.30
_exptl_crystal_size_min 0.20
_refine_diff_density_max 0.740
_refine_diff_density_min -0.525
_refine_diff_density_rms 0.075
_refine_ls_extinction_method none
_refine_ls_goodness_of_fit_ref 1.059
_refine_ls_hydrogen_treatment constr
_refine_ls_matrix_type full
_refine_ls_number_parameters 180
_refine_ls_number_reflns 3878
_refine_ls_number_restraints 0
_refine_ls_restrained_S_all 1.059
_refine_ls_R_factor_all 0.0461
_refine_ls_R_factor_gt 0.0332
_refine_ls_shift/su_max 0.001
_refine_ls_shift/su_mean 0.000
_refine_ls_structure_factor_coef Fsqd
_refine_ls_weighting_details 'calc w=1/[\s^2^(Fo^2^)+(0.0452P)^2^+3.5784P] where P=(Fo^2^+2Fc^2^)/3'
_refine_ls_weighting_scheme calc
_refine_ls_wR_factor_gt 0.0820
_refine_ls_wR_factor_ref 0.0883
_reflns_number_gt 3202
_reflns_number_total 3878
_reflns_threshold_expression I>2\s(I)
_cod_data_source_file ja511607j_si_001.cif
_cod_data_source_block 1
_cod_depositor_comments 'Adding full bibliography for 4123556--4123563.cif.'
_cod_original_sg_symbol_Hall '-C 2yc      '
_cod_original_sg_symbol_H-M 'C 1 2/c 1   '
_cod_database_code 4123556

loop_
_symmetry_equiv_pos_as_xyz
'x, y, z'
'-x, y, -z+1/2'
'x+1/2, y+1/2, z'
'-x+1/2, y+1/2, -z+1/2'
'-x, -y, -z'
'x, -y, z-1/2'
'-x+1/2, -y+1/2, -z'
'x+1/2, -y+1/2, z-1/2'

loop_
_atom_site_label
_atom_site_type_symbol
_atom_site_fract_x
_atom_site_fract_y
_atom_site_fract_z
_atom_site_U_iso_or_equiv
_atom_site_adp_type
_atom_site_occupancy
_atom_site_symmetry_multiplicity
_atom_site_calc_flag
_atom_site_refinement_flags
Ni1 Ni 0.257697(15) 0.193240(15) 0.11525(3) 0.01209(9) Uani 1 1 d .
S1 S 0.33195(3) 0.24188(3) 0.03638(6) 0.02109(14) Uani 1 1 d .
C1 C 0.20846(12) 0.14879(11) 0.23623(19) 0.0128(4) Uani 1 1 d .
C2 C 0.22071(12) 0.08838(11) 0.1624(2) 0.0124(4) Uani 1 1 d .
C3 C 0.30434(12) 0.08681(11) 0.19408(19) 0.0130(4) Uani 1 1 d .
C4 C 0.34324(12) 0.14583(11) 0.28852(19) 0.0127(4) Uani 1 1 d .
C5 C 0.28399(12) 0.18194(11) 0.3142(2) 0.0135(4) Uani 1 1 d .
H5 H 0.2933 0.2221 0.3742 0.016 Uiso 1 1 calc R
C6 C 0.13168(12) 0.17168(12) 0.2423(2) 0.0147(4) Uani 1 1 d .
H6 H 0.0854 0.1535 0.1612 0.018 Uiso 1 1 calc R
C7 C 0.15916(12) 0.03341(12) 0.0706(2) 0.0157(4) Uani 1 1 d .
H7 H 0.1890 -0.0023 0.0404 0.019 Uiso 1 1 calc R
C8 C 0.34770(12) 0.03457(12) 0.1423(2) 0.0152(4) Uani 1 1 d .
H8 H 0.4035 0.0542 0.1762 0.018 Uiso 1 1 calc R
C9 C 0.43087(12) 0.16639(12) 0.3484(2) 0.0153(4) Uani 1 1 d .
H9 H 0.4486 0.1640 0.2776 0.018 Uiso 1 1 calc R
C10 C 0.12775(14) 0.13393(13) 0.3602(2) 0.0217(5) Uani 1 1 d .
H10A H 0.1322 0.0792 0.3542 0.033 Uiso 1 1 calc R
H10B H 0.0767 0.1462 0.3609 0.033 Uiso 1 1 calc R
H10C H 0.1718 0.1523 0.4408 0.033 Uiso 1 1 calc R
C11 C 0.12434(14) 0.25688(12) 0.2516(2) 0.0201(5) Uani 1 1 d .
H11A H 0.1667 0.2750 0.3343 0.030 Uiso 1 1 calc R
H11B H 0.0721 0.2691 0.2478 0.030 Uiso 1 1 calc R
H11C H 0.1295 0.2813 0.1787 0.030 Uiso 1 1 calc R
C12 C 0.12150(15) -0.01453(14) 0.1403(2) 0.0265(5) Uani 1 1 d .
H12A H 0.1637 -0.0359 0.2201 0.040 Uiso 1 1 calc R
H12B H 0.0903 -0.0554 0.0826 0.040 Uiso 1 1 calc R
H12C H 0.0863 0.0170 0.1629 0.040 Uiso 1 1 calc R
C13 C 0.09472(13) 0.06972(13) -0.0527(2) 0.0222(5) Uani 1 1 d .
H13A H 0.0632 0.1051 -0.0283 0.033 Uiso 1 1 calc R
H13B H 0.0596 0.0305 -0.1095 0.033 Uiso 1 1 calc R
H13C H 0.1202 0.0969 -0.0991 0.033 Uiso 1 1 calc R
C14 C 0.35449(14) -0.04517(13) 0.1980(2) 0.0225(5) Uani 1 1 d .
H14A H 0.3811 -0.0430 0.2936 0.034 Uiso 1 1 calc R
H14B H 0.3857 -0.0768 0.1672 0.034 Uiso 1 1 calc R
H14C H 0.3009 -0.0667 0.1688 0.034 Uiso 1 1 calc R
C15 C 0.31463(13) 0.03201(13) -0.0069(2) 0.0197(5) Uani 1 1 d .
H15A H 0.2617 0.0083 -0.0446 0.030 Uiso 1 1 calc R
H15B H 0.3508 0.0027 -0.0305 0.030 Uiso 1 1 calc R
H15C H 0.3102 0.0834 -0.0408 0.030 Uiso 1 1 calc R
C16 C 0.48089(13) 0.10949(14) 0.4537(2) 0.0228(5) Uani 1 1 d .
H16A H 0.4655 0.1113 0.5254 0.034 Uiso 1 1 calc R
H16B H 0.5377 0.1221 0.4870 0.034 Uiso 1 1 calc R
H16C H 0.4715 0.0587 0.4161 0.034 Uiso 1 1 calc R
C17 C 0.44651(14) 0.24612(13) 0.4034(2) 0.0247(5) Uani 1 1 d .
H17A H 0.4129 0.2817 0.3357 0.037 Uiso 1 1 calc R
H17B H 0.5029 0.2589 0.4320 0.037 Uiso 1 1 calc R
H17C H 0.4338 0.2491 0.4779 0.037 Uiso 1 1 calc R

loop_
_atom_site_aniso_label
_atom_site_aniso_U_11
_atom_site_aniso_U_22
_atom_site_aniso_U_33
_atom_site_aniso_U_23
_atom_site_aniso_U_13
_atom_site_aniso_U_12
Ni1 0.00756(14) 0.01402(14) 0.01472(14) 0.00318(10) 0.00495(10) 0.00097(10)
S1 0.0091(2) 0.0282(3) 0.0267(3) 0.0149(2) 0.0086(2) 0.0042(2)
C1 0.0112(10) 0.0147(10) 0.0132(10) 0.0035(8) 0.0060(8) 0.0016(8)
C2 0.0102(9) 0.0141(10) 0.0135(9) 0.0026(8) 0.0057(8) -0.0005(8)
C3 0.0127(10) 0.0130(10) 0.0127(9) 0.0036(8) 0.0052(8) 0.0016(8)
C4 0.0100(9) 0.0144(10) 0.0129(10) 0.0020(8) 0.0042(8) 0.0005(8)
C5 0.0110(9) 0.0155(10) 0.0138(10) 0.0002(8) 0.0054(8) -0.0003(8)
C6 0.0102(10) 0.0176(10) 0.0172(10) 0.0010(8) 0.0069(8) 0.0026(8)
C7 0.0104(10) 0.0175(10) 0.0182(11) -0.0024(8) 0.0054(8) -0.0018(8)
C8 0.0107(9) 0.0178(10) 0.0189(11) 0.0010(8) 0.0082(8) 0.0026(8)
C9 0.0077(9) 0.0201(10) 0.0178(10) 0.0008(8) 0.0052(8) 0.0011(8)
C10 0.0213(11) 0.0225(12) 0.0280(12) 0.0045(10) 0.0170(10) 0.0029(9)
C11 0.0166(11) 0.0190(11) 0.0273(12) 0.0011(9) 0.0120(10) 0.0035(9)
C12 0.0277(13) 0.0256(12) 0.0293(13) -0.0026(10) 0.0152(11) -0.0120(10)
C13 0.0147(11) 0.0236(12) 0.0213(11) -0.0046(9) 0.0016(9) -0.0002(9)
C14 0.0246(12) 0.0189(11) 0.0279(12) 0.0024(9) 0.0153(10) 0.0072(9)
C15 0.0184(11) 0.0245(12) 0.0186(11) -0.0029(9) 0.0103(9) -0.0006(9)
C16 0.0120(10) 0.0292(13) 0.0221(12) 0.0045(10) 0.0030(9) 0.0017(9)
C17 0.0119(11) 0.0231(12) 0.0339(13) -0.0063(10) 0.0052(10) -0.0028(9)

loop_
_atom_type_symbol
_atom_type_description
_atom_type_scat_dispersion_real
_atom_type_scat_dispersion_imag
_atom_type_scat_source
C C 0.0033 0.0016 'International Tables Vol C Tables 4.2.6.8 and 6.1.1.4'
H H 0.0000 0.0000 'International Tables Vol C Tables 4.2.6.8 and 6.1.1.4'
S S 0.1246 0.1234 'International Tables Vol C Tables 4.2.6.8 and 6.1.1.4'
Ni Ni 0.3393 1.1124 'International Tables Vol C Tables 4.2.6.8 and 6.1.1.4'

loop_
_geom_angle_atom_site_label_1
_geom_angle_atom_site_label_2
_geom_angle_atom_site_label_3
_geom_angle
_geom_angle_site_symmetry_1
_geom_angle_site_symmetry_3
_geom_angle_publ_flag
C4 Ni1 C3 40.31(8) . . yes
C4 Ni1 C5 39.36(8) . . yes
C3 Ni1 C5 66.39(8) . . yes
C4 Ni1 C1 66.61(8) . . yes
C3 Ni1 C1 66.69(8) . . yes
C5 Ni1 C1 39.20(8) . . yes
C4 Ni1 C2 66.88(8) . . yes
C3 Ni1 C2 39.60(7) . . yes
C5 Ni1 C2 65.99(8) . . yes
C1 Ni1 C2 39.66(8) . . yes
C4 Ni1 S1 168.55(6) . 7 yes
C3 Ni1 S1 148.97(6) . 7 yes
C5 Ni1 S1 130.54(6) . 7 yes
C1 Ni1 S1 108.63(6) . 7 yes
C2 Ni1 S1 116.74(6) . 7 yes
C4 Ni1 S1 101.27(6) . . yes
C3 Ni1 S1 108.64(6) . . yes
C5 Ni1 S1 127.27(6) . . yes
C1 Ni1 S1 166.36(6) . . yes
C2 Ni1 S1 143.07(6) . . yes
S1 Ni1 S1 82.05(2) 7 . yes
Ni1 S1 Ni1 97.95(2) 7 . ?
C5 C1 C2 107.74(17) . . ?
C5 C1 C6 123.71(19) . . ?
C2 C1 C6 128.40(18) . . ?
C5 C1 Ni1 70.05(12) . . ?
C2 C1 Ni1 70.70(11) . . ?
C6 C1 Ni1 128.22(14) . . ?
C3 C2 C1 107.56(17) . . ?
C3 C2 C7 124.54(18) . . ?
C1 C2 C7 127.87(18) . . ?
C3 C2 Ni1 69.19(11) . . ?
C1 C2 Ni1 69.64(11) . . ?
C7 C2 Ni1 128.04(14) . . ?
C2 C3 C4 107.73(17) . . ?
C2 C3 C8 128.46(18) . . ?
C4 C3 C8 123.82(18) . . ?
C2 C3 Ni1 71.21(11) . . ?
C4 C3 Ni1 69.28(11) . . ?
C8 C3 Ni1 124.99(14) . . ?
C5 C4 C3 107.56(17) . . ?
C5 C4 C9 125.75(18) . . ?
C3 C4 C9 126.69(18) . . ?
C5 C4 Ni1 71.03(11) . . ?
C3 C4 Ni1 70.41(11) . . ?
C9 C4 Ni1 123.42(14) . . ?
C4 C5 C1 109.38(18) . . ?
C4 C5 Ni1 69.61(12) . . ?
C1 C5 Ni1 70.75(12) . . ?
C4 C5 H5 125.3 . . ?
C1 C5 H5 125.3 . . ?
Ni1 C5 H5 125.9 . . ?
C1 C6 C11 112.53(17) . . ?
C1 C6 C10 109.56(17) . . ?
C11 C6 C10 109.35(18) . . ?
C1 C6 H6 108.4 . . ?
C11 C6 H6 108.4 . . ?
C10 C6 H6 108.4 . . ?
C2 C7 C12 112.27(18) . . ?
C2 C7 C13 114.27(18) . . ?
C12 C7 C13 110.96(19) . . ?
C2 C7 H7 106.2 . . ?
C12 C7 H7 106.2 . . ?
C13 C7 H7 106.2 . . ?
C3 C8 C14 111.33(17) . . ?
C3 C8 C15 115.49(17) . . ?
C14 C8 C15 110.62(18) . . ?
C3 C8 H8 106.3 . . ?
C14 C8 H8 106.3 . . ?
C15 C8 H8 106.3 . . ?
C4 C9 C17 112.49(17) . . ?
C4 C9 C16 110.95(18) . . ?
C17 C9 C16 110.44(19) . . ?
C4 C9 H9 107.6 . . ?
C17 C9 H9 107.6 . . ?
C16 C9 H9 107.6 . . ?
C6 C10 H10A 109.5 . . ?
C6 C10 H10B 109.5 . . ?
H10A C10 H10B 109.5 . . ?
C6 C10 H10C 109.5 . . ?
H10A C10 H10C 109.5 . . ?
H10B C10 H10C 109.5 . . ?
C6 C11 H11A 109.5 . . ?
C6 C11 H11B 109.5 . . ?
H11A C11 H11B 109.5 . . ?
C6 C11 H11C 109.5 . . ?
H11A C11 H11C 109.5 . . ?
H11B C11 H11C 109.5 . . ?
C7 C12 H12A 109.5 . . ?
C7 C12 H12B 109.5 . . ?
H12A C12 H12B 109.5 . . ?
C7 C12 H12C 109.5 . . ?
H12A C12 H12C 109.5 . . ?
H12B C12 H12C 109.5 . . ?
C7 C13 H13A 109.5 . . ?
C7 C13 H13B 109.5 . . ?
H13A C13 H13B 109.5 . . ?
C7 C13 H13C 109.5 . . ?
H13A C13 H13C 109.5 . . ?
H13B C13 H13C 109.5 . . ?
C8 C14 H14A 109.5 . . ?
C8 C14 H14B 109.5 . . ?
H14A C14 H14B 109.5 . . ?
C8 C14 H14C 109.5 . . ?
H14A C14 H14C 109.5 . . ?
H14B C14 H14C 109.5 . . ?
C8 C15 H15A 109.5 . . ?
C8 C15 H15B 109.5 . . ?
H15A C15 H15B 109.5 . . ?
C8 C15 H15C 109.5 . . ?
H15A C15 H15C 109.5 . . ?
H15B C15 H15C 109.5 . . ?
C9 C16 H16A 109.5 . . ?
C9 C16 H16B 109.5 . . ?
H16A C16 H16B 109.5 . . ?
C9 C16 H16C 109.5 . . ?
H16A C16 H16C 109.5 . . ?
H16B C16 H16C 109.5 . . ?
C9 C17 H17A 109.5 . . ?
C9 C17 H17B 109.5 . . ?
H17A C17 H17B 109.5 . . ?
C9 C17 H17C 109.5 . . ?
H17A C17 H17C 109.5 . . ?
H17B C17 H17C 109.5 . . ?

loop_
_geom_bond_atom_site_label_1
_geom_bond_atom_site_label_2
_geom_bond_distance
_geom_bond_site_symmetry_2
_geom_bond_publ_flag
Ni1 C4 2.093(2) . yes
Ni1 C3 2.108(2) . yes
Ni1 C5 2.111(2) . yes
Ni1 C1 2.121(2) . yes
Ni1 C2 2.135(2) . yes
Ni1 S1 2.1357(6) 7 yes
Ni1 S1 2.1395(6) . yes
S1 Ni1 2.1358(6) 7 yes
C1 C5 1.419(3) . ?
C1 C2 1.443(3) . ?
C1 C6 1.519(3) . ?
C2 C3 1.437(3) . ?
C2 C7 1.518(3) . ?
C3 C4 1.447(3) . ?
C3 C8 1.512(3) . ?
C4 C5 1.416(3) . ?
C4 C9 1.512(3) . ?
C5 H5 0.9500 . ?
C6 C11 1.526(3) . ?
C6 C10 1.534(3) . ?
C6 H6 1.0000 . ?
C7 C12 1.531(3) . ?
C7 C13 1.532(3) . ?
C7 H7 1.0000 . ?
C8 C14 1.534(3) . ?
C8 C15 1.534(3) . ?
C8 H8 1.0000 . ?
C9 C17 1.523(3) . ?
C9 C16 1.531(3) . ?
C9 H9 1.0000 . ?
C10 H10A 0.9800 . ?
C10 H10B 0.9800 . ?
C10 H10C 0.9800 . ?
C11 H11A 0.9800 . ?
C11 H11B 0.9800 . ?
C11 H11C 0.9800 . ?
C12 H12A 0.9800 . ?
C12 H12B 0.9800 . ?
C12 H12C 0.9800 . ?
C13 H13A 0.9800 . ?
C13 H13B 0.9800 . ?
C13 H13C 0.9800 . ?
C14 H14A 0.9800 . ?
C14 H14B 0.9800 . ?
C14 H14C 0.9800 . ?
C15 H15A 0.9800 . ?
C15 H15B 0.9800 . ?
C15 H15C 0.9800 . ?
C16 H16A 0.9800 . ?
C16 H16B 0.9800 . ?
C16 H16C 0.9800 . ?
C17 H17A 0.9800 . ?
C17 H17B 0.9800 . ?
C17 H17C 0.9800 . ?

loop_
_geom_torsion_atom_site_label_1
_geom_torsion_atom_site_label_2
_geom_torsion_atom_site_label_3
_geom_torsion_atom_site_label_4
_geom_torsion
_geom_torsion_site_symmetry_1
_geom_torsion_site_symmetry_4
C4 Ni1 S1 Ni1 -168.88(6) . 7
C3 Ni1 S1 Ni1 150.00(6) . 7
C5 Ni1 S1 Ni1 -135.93(7) . 7
C1 Ni1 S1 Ni1 -142.4(2) . 7
C2 Ni1 S1 Ni1 124.78(9) . 7
S1 Ni1 S1 Ni1 0.0 7 7
C4 Ni1 C1 C5 36.61(12) . .
C3 Ni1 C1 C5 80.70(13) . .
C2 Ni1 C1 C5 118.06(17) . .
S1 Ni1 C1 C5 -132.22(11) 7 .
S1 Ni1 C1 C5 8.2(3) . .
C4 Ni1 C1 C2 -81.45(12) . .
C3 Ni1 C1 C2 -37.36(11) . .
C5 Ni1 C1 C2 -118.06(17) . .
S1 Ni1 C1 C2 109.72(11) 7 .
S1 Ni1 C1 C2 -109.9(2) . .
C4 Ni1 C1 C6 154.4(2) . .
C3 Ni1 C1 C6 -161.5(2) . .
C5 Ni1 C1 C6 117.7(2) . .
C2 Ni1 C1 C6 -124.2(2) . .
S1 Ni1 C1 C6 -14.47(19) 7 .
S1 Ni1 C1 C6 125.9(2) . .
C5 C1 C2 C3 -1.6(2) . .
C6 C1 C2 C3 -177.01(19) . .
Ni1 C1 C2 C3 59.00(13) . .
C5 C1 C2 C7 176.48(19) . .
C6 C1 C2 C7 1.0(3) . .
Ni1 C1 C2 C7 -123.0(2) . .
C5 C1 C2 Ni1 -60.56(14) . .
C6 C1 C2 Ni1 124.0(2) . .
C4 Ni1 C2 C3 -38.31(12) . .
C5 Ni1 C2 C3 -81.41(12) . .
C1 Ni1 C2 C3 -119.04(16) . .
S1 Ni1 C2 C3 153.67(10) 7 .
S1 Ni1 C2 C3 39.31(16) . .
C4 Ni1 C2 C1 80.72(12) . .
C3 Ni1 C2 C1 119.04(16) . .
C5 Ni1 C2 C1 37.63(11) . .
S1 Ni1 C2 C1 -87.29(11) 7 .
S1 Ni1 C2 C1 158.34(9) . .
C4 Ni1 C2 C7 -156.5(2) . .
C3 Ni1 C2 C7 -118.2(2) . .
C5 Ni1 C2 C7 160.4(2) . .
C1 Ni1 C2 C7 122.8(2) . .
S1 Ni1 C2 C7 35.46(19) 7 .
S1 Ni1 C2 C7 -78.9(2) . .
C1 C2 C3 C4 0.6(2) . .
C7 C2 C3 C4 -177.47(18) . .
Ni1 C2 C3 C4 59.93(13) . .
C1 C2 C3 C8 -179.51(19) . .
C7 C2 C3 C8 2.4(3) . .
Ni1 C2 C3 C8 -120.2(2) . .
C1 C2 C3 Ni1 -59.29(13) . .
C7 C2 C3 Ni1 122.60(19) . .
C4 Ni1 C3 C2 118.20(16) . .
C5 Ni1 C3 C2 80.31(12) . .
C1 Ni1 C3 C2 37.41(11) . .
S1 Ni1 C3 C2 -50.21(17) 7 .
S1 Ni1 C3 C2 -156.32(10) . .
C5 Ni1 C3 C4 -37.89(11) . .
C1 Ni1 C3 C4 -80.78(12) . .
C2 Ni1 C3 C4 -118.20(16) . .
S1 Ni1 C3 C4 -168.41(10) 7 .
S1 Ni1 C3 C4 85.48(11) . .
C4 Ni1 C3 C8 -117.5(2) . .
C5 Ni1 C3 C8 -155.4(2) . .
C1 Ni1 C3 C8 161.73(19) . .
C2 Ni1 C3 C8 124.3(2) . .
S1 Ni1 C3 C8 74.1(2) 7 .
S1 Ni1 C3 C8 -32.00(18) . .
C2 C3 C4 C5 0.5(2) . .
C8 C3 C4 C5 -179.34(18) . .
Ni1 C3 C4 C5 61.67(14) . .
C2 C3 C4 C9 -178.79(19) . .
C8 C3 C4 C9 1.3(3) . .
Ni1 C3 C4 C9 -117.6(2) . .
C2 C3 C4 Ni1 -61.16(14) . .
C8 C3 C4 Ni1 118.98(19) . .
C3 Ni1 C4 C5 -117.45(17) . .
C1 Ni1 C4 C5 -36.47(12) . .
C2 Ni1 C4 C5 -79.80(13) . .
S1 Ni1 C4 C5 31.1(4) 7 .
S1 Ni1 C4 C5 136.96(11) . .
C5 Ni1 C4 C3 117.45(17) . .
C1 Ni1 C4 C3 80.98(12) . .
C2 Ni1 C4 C3 37.65(11) . .
S1 Ni1 C4 C3 148.6(3) 7 .
S1 Ni1 C4 C3 -105.59(11) . .
C3 Ni1 C4 C9 121.7(2) . .
C5 Ni1 C4 C9 -120.9(2) . .
C1 Ni1 C4 C9 -157.36(19) . .
C2 Ni1 C4 C9 159.31(19) . .
S1 Ni1 C4 C9 -89.8(3) 7 .
S1 Ni1 C4 C9 16.07(17) . .
C3 C4 C5 C1 -1.5(2) . .
C9 C4 C5 C1 177.81(19) . .
Ni1 C4 C5 C1 59.76(14) . .
C3 C4 C5 Ni1 -61.27(13) . .
C9 C4 C5 Ni1 118.0(2) . .
C2 C1 C5 C4 1.9(2) . .
C6 C1 C5 C4 177.63(18) . .
Ni1 C1 C5 C4 -59.07(14) . .
C2 C1 C5 Ni1 60.98(14) . .
C6 C1 C5 Ni1 -123.31(19) . .
C3 Ni1 C5 C4 38.80(12) . .
C1 Ni1 C5 C4 120.32(17) . .
C2 Ni1 C5 C4 82.25(13) . .
S1 Ni1 C5 C4 -172.24(9) 7 .
S1 Ni1 C5 C4 -57.27(13) . .
C4 Ni1 C5 C1 -120.32(17) . .
C3 Ni1 C5 C1 -81.52(13) . .
C2 Ni1 C5 C1 -38.06(12) . .
S1 Ni1 C5 C1 67.44(13) 7 .
S1 Ni1 C5 C1 -177.58(9) . .
C5 C1 C6 C11 41.9(3) . .
C2 C1 C6 C11 -143.3(2) . .
Ni1 C1 C6 C11 -48.3(3) . .
C5 C1 C6 C10 -80.0(2) . .
C2 C1 C6 C10 94.8(2) . .
Ni1 C1 C6 C10 -170.19(15) . .
C3 C2 C7 C12 116.4(2) . .
C1 C2 C7 C12 -61.3(3) . .
Ni1 C2 C7 C12 -154.08(17) . .
C3 C2 C7 C13 -116.1(2) . .
C1 C2 C7 C13 66.2(3) . .
Ni1 C2 C7 C13 -26.6(3) . .
C2 C3 C8 C14 -72.2(3) . .
C4 C3 C8 C14 107.6(2) . .
Ni1 C3 C8 C14 -165.34(15) . .
C2 C3 C8 C15 55.0(3) . .
C4 C3 C8 C15 -125.2(2) . .
Ni1 C3 C8 C15 -38.1(3) . .
C5 C4 C9 C17 -20.0(3) . .
C3 C4 C9 C17 159.2(2) . .
Ni1 C4 C9 C17 69.7(2) . .
C5 C4 C9 C16 104.3(2) . .
C3 C4 C9 C16 -76.5(3) . .
Ni1 C4 C9 C16 -165.98(15) . .
